data_4029414
loop_
_publ_author_name
'Hong, Fong-Jiao'
'Low, Yun-Yee'
'Chong, Kam-Weng'
'Thomas, Noel F.'
'Kam, Toh-Seok'

_publ_section_title
;
 Biomimetic oxidative dimerization of anodically generated stilbene
 radical cations: effect of aromatic substitution on product distribution
 and reaction pathways.
;
_journal_issue 10
_journal_name_full 'The Journal of organic chemistry'
_journal_page_first 4528
_journal_page_last 4543
_journal_paper_doi 10.1021/jo500559r
_journal_volume 79
_journal_year 2014
_chemical_formula_moiety 'C34 H32 F6 N2 O'
_chemical_formula_sum 'C34 H32 F6 N2 O'
_chemical_formula_weight 598.62
_chemical_melting_point 171.0(10)
_chemical_name_systematic
;
 ?
;
_space_group_crystal_system monoclinic
_space_group_IT_number 13
_space_group_name_Hall '-P 2yc'
_space_group_name_H-M_alt 'P 1 2/c 1'
_symmetry_space_group_name_Hall '-P 2yc'
_symmetry_space_group_name_H-M 'P 1 2/c 1'
_atom_sites_solution_hydrogens geom
_audit_creation_method SHELXL-2013
_cell_angle_alpha 90
_cell_angle_beta 103.418(5)
_cell_angle_gamma 90
_cell_formula_units_Z 8
_cell_length_a 23.7410(17)
_cell_length_b 8.7785(6)
_cell_length_c 28.770(2)
_cell_measurement_temperature 293(2)
_cell_volume 5832.3(7)
_computing_cell_refinement 'SAINT (Bruker, 2007)'
_computing_data_collection 'APEX2 (Bruker, 2007)'
_computing_data_reduction 'SAINT (Bruker, 2007)'
_computing_molecular_graphics 'X-SEED (Barbour, 2001)'
_computing_publication_material
;  
SHELXL-97 (Sheldrick, 2008), enCIFer (Allen et al., 2004),
;
_computing_structure_refinement
;  
SHELXL97 (Sheldrick, 2008), Olex2 (Dolomanov & Puschmann, 2009)
;
_computing_structure_solution 'SHELXS97 (Sheldrick, 2008)'
_diffrn_ambient_temperature 293(2)
_diffrn_measured_fraction_theta_full 0.997
_diffrn_measured_fraction_theta_max 0.984
_diffrn_radiation_type MoK\a
_diffrn_radiation_wavelength 0.71073
_diffrn_reflns_av_R_equivalents 0.1956
_diffrn_reflns_av_unetI/netI 0.1873
_diffrn_reflns_Laue_measured_fraction_full 0.997
_diffrn_reflns_Laue_measured_fraction_max 0.984
_diffrn_reflns_limit_h_max 29
_diffrn_reflns_limit_h_min -29
_diffrn_reflns_limit_k_max 10
_diffrn_reflns_limit_k_min -10
_diffrn_reflns_limit_l_max 35
_diffrn_reflns_limit_l_min -35
_diffrn_reflns_number 46102
_diffrn_reflns_point_group_measured_fraction_full 0.997
_diffrn_reflns_point_group_measured_fraction_max 0.984
_diffrn_reflns_theta_full 25.005
_diffrn_reflns_theta_max 26.436
_diffrn_reflns_theta_min 0.882
_exptl_absorpt_coefficient_mu 0.109
_exptl_absorpt_correction_T_max 0.8620
_exptl_absorpt_correction_T_min 0.6379
_exptl_absorpt_correction_type multi-scan
_exptl_absorpt_process_details 'SADABS (Bruker, 2006)'
_exptl_crystal_colour colorless
_exptl_crystal_density_diffrn 1.363
_exptl_crystal_description block
_exptl_crystal_F_000 2496
_exptl_crystal_size_max 0.53
_exptl_crystal_size_mid 0.47
_exptl_crystal_size_min 0.10
_refine_diff_density_max 0.405
_refine_diff_density_min -0.479
_refine_diff_density_rms 0.095
_refine_ls_extinction_method none
_refine_ls_goodness_of_fit_ref 1.239
_refine_ls_hydrogen_treatment constr
_refine_ls_matrix_type full
_refine_ls_number_parameters 783
_refine_ls_number_reflns 11785
_refine_ls_number_restraints 0
_refine_ls_restrained_S_all 1.239
_refine_ls_R_factor_all 0.2451
_refine_ls_R_factor_gt 0.1234
_refine_ls_shift/su_max 0.001
_refine_ls_shift/su_mean 0.000
_refine_ls_structure_factor_coef Fsqd
_refine_ls_weighting_details 'w=1/[\s^2^(Fo^2^)+(0.1000P)^2^] where P=(Fo^2^+2Fc^2^)/3'
_refine_ls_weighting_scheme calc
_refine_ls_wR_factor_gt 0.2525
_refine_ls_wR_factor_ref 0.2941
_reflns_number_gt 5276
_reflns_number_total 11785
_reflns_threshold_expression I>2\s(I)
_cod_data_source_file jo500559r_si_022.cif
_cod_data_source_block HFJ_4927
_cod_depositor_comments
;
The following automatic conversions were performed:

'_chemical_melting_point' value '170-172' was changed to '171.0(10)'
- the average value was taken and precision was estimated.

Automatic conversion script
Id: cif_fix_values 2281 2013-09-26 08:29:07Z andrius 

 Adding full bibliography for 4029384--4029417.cif.
;
_cod_database_code 4029414
_shelx_space_group_comment
;
The symmetry employed for this shelxl refinement is uniquely defined
by the following loop, which should always be used as a source of
symmetry information in preference to the above space-group names.
They are only intended as comments.
;
_shelxl_version_number 2013-4

loop_
_space_group_symop_operation_xyz
'x, y, z'
'-x, y, -z+1/2'
'-x, -y, -z'
'x, -y, z-1/2'

loop_
_atom_site_label
_atom_site_type_symbol
_atom_site_fract_x
_atom_site_fract_y
_atom_site_fract_z
_atom_site_U_iso_or_equiv
_atom_site_adp_type
_atom_site_occupancy
_atom_site_site_symmetry_order
_atom_site_calc_flag
_atom_site_refinement_flags_posn
_atom_site_refinement_flags_adp
F17A F -0.0192(2) 0.9638(8) 0.3296(3) 0.142(3) Uani 1 1 d . .
F17B F -0.11485(16) 0.5651(6) 0.06141(15) 0.0553(13) Uani 1 1 d . .
F18A F 0.0347(3) 1.1133(6) 0.30508(19) 0.100(2) Uani 1 1 d . .
F18B F -0.06948(16) 0.5705(5) 0.00638(14) 0.0483(12) Uani 1 1 d . .
F19A F 0.0630(2) 1.0148(6) 0.37035(17) 0.0814(18) Uani 1 1 d . .
F19B F -0.09191(19) 0.3579(5) 0.03382(17) 0.0643(14) Uani 1 1 d . .
O7A O 0.22718(17) 0.3919(5) 0.23479(14) 0.0278(11) Uani 1 1 d . .
N4A N 0.2135(2) 0.0401(8) 0.4277(2) 0.0442(17) Uani 1 1 d . .
N4B N 0.2948(2) 0.5159(7) 0.0343(2) 0.0356(15) Uani 1 1 d . .
C1A C 0.2048(2) 0.3432(7) 0.3120(2) 0.0204(14) Uani 1 1 d . .
C1B C 0.2188(2) 0.4093(7) 0.1489(2) 0.0195(14) Uani 1 1 d . .
C2A C 0.2094(3) 0.1869(7) 0.3058(2) 0.0265(15) Uani 1 1 d . .
H2A H 0.2096 0.1487 0.2757 0.032 Uiso 1 1 calc R U
C2B C 0.2729(2) 0.4809(7) 0.1570(2) 0.0227(15) Uani 1 1 d . .
H2B H 0.2917 0.5081 0.1880 0.027 Uiso 1 1 calc R U
C3A C 0.2137(3) 0.0873(8) 0.3439(3) 0.0324(17) Uani 1 1 d . .
H3A H 0.2178 -0.0163 0.3389 0.039 Uiso 1 1 calc R U
C3B C 0.2990(2) 0.5122(7) 0.1194(2) 0.0222(15) Uani 1 1 d . .
H3B H 0.3353 0.5578 0.1257 0.027 Uiso 1 1 calc R U
C4A C 0.2121(3) 0.1372(8) 0.3883(2) 0.0318(17) Uani 1 1 d . .
C4B C 0.2712(3) 0.4759(7) 0.0724(2) 0.0216(14) Uani 1 1 d . .
C5A C 0.2059(3) 0.2934(9) 0.3948(3) 0.0389(18) Uani 1 1 d . .
H5A H 0.2035 0.3309 0.4245 0.047 Uiso 1 1 calc R U
C5B C 0.2181(3) 0.3993(7) 0.0652(2) 0.0275(16) Uani 1 1 d . .
H5B H 0.1994 0.3692 0.0345 0.033 Uiso 1 1 calc R U
C6A C 0.2035(3) 0.3927(8) 0.3568(2) 0.0317(16) Uani 1 1 d . .
H6A H 0.2009 0.4967 0.3620 0.038 Uiso 1 1 calc R U
C6B C 0.1929(3) 0.3677(7) 0.1030(2) 0.0257(15) Uani 1 1 d . .
H6B H 0.1576 0.3170 0.0971 0.031 Uiso 1 1 calc R U
C7A C 0.1992(2) 0.4505(7) 0.2700(2) 0.0210(14) Uani 1 1 d . .
H7A H 0.2179 0.5470 0.2819 0.025 Uiso 1 1 calc R U
C7B C 0.1874(2) 0.3862(7) 0.1886(2) 0.0208(14) Uani 1 1 d . .
H7B H 0.1684 0.2865 0.1846 0.025 Uiso 1 1 calc R U
C8A C 0.1361(2) 0.4856(7) 0.2431(2) 0.0188(14) Uani 1 1 d . .
H8A H 0.1128 0.3937 0.2438 0.023 Uiso 1 1 calc R U
C8B C 0.1421(2) 0.5096(7) 0.1921(2) 0.0190(14) Uani 1 1 d . .
H8B H 0.1601 0.6094 0.1905 0.023 Uiso 1 1 calc R U
C9A C 0.1088(2) 0.6141(7) 0.2648(2) 0.0198(14) Uani 1 1 d . .
C9B C 0.0869(2) 0.5047(7) 0.1538(2) 0.0195(14) Uani 1 1 d . .
C10A C 0.1249(3) 0.7655(7) 0.2591(2) 0.0299(17) Uani 1 1 d . .
H10A H 0.1527 0.7858 0.2418 0.036 Uiso 1 1 calc R U
C10B C 0.0770(2) 0.6098(7) 0.1169(2) 0.0218(14) Uani 1 1 d . .
H10B H 0.1053 0.6821 0.1157 0.026 Uiso 1 1 calc R U
C11A C 0.1005(3) 0.8846(8) 0.2786(2) 0.0342(17) Uani 1 1 d . .
H11A H 0.1114 0.9844 0.2744 0.041 Uiso 1 1 calc R U
C11B C 0.0261(2) 0.6103(7) 0.0815(2) 0.0250(15) Uani 1 1 d . .
H11B H 0.0198 0.6837 0.0575 0.030 Uiso 1 1 calc R U
C12A C 0.0588(3) 0.8539(8) 0.3050(2) 0.0289(16) Uani 1 1 d . .
C12B C -0.0157(3) 0.4981(7) 0.0825(2) 0.0237(15) Uani 1 1 d . .
C13A C 0.0424(3) 0.7072(8) 0.3111(2) 0.0339(17) Uani 1 1 d . .
H13A H 0.0145 0.6874 0.3283 0.041 Uiso 1 1 calc R U
C13B C -0.0066(3) 0.3929(7) 0.1192(2) 0.0256(15) Uani 1 1 d . .
H13B H -0.0349 0.3209 0.1205 0.031 Uiso 1 1 calc R U
C14A C 0.0679(3) 0.5870(7) 0.2912(2) 0.0276(16) Uani 1 1 d . .
H14A H 0.0572 0.4873 0.2958 0.033 Uiso 1 1 calc R U
C14B C 0.0445(2) 0.3945(7) 0.1539(2) 0.0236(15) Uani 1 1 d . .
H14B H 0.0508 0.3208 0.1777 0.028 Uiso 1 1 calc R U
C15A C 0.2107(4) -0.1244(9) 0.4159(3) 0.065(3) Uani 1 1 d . .
H15A H 0.2466 -0.1557 0.4088 0.097 Uiso 1 1 calc R U
H15B H 0.1795 -0.1425 0.3885 0.097 Uiso 1 1 calc R U
H15C H 0.2043 -0.1817 0.4426 0.097 Uiso 1 1 calc R U
C15B C 0.2789(3) 0.4266(9) -0.0105(2) 0.0402(19) Uani 1 1 d . .
H15D H 0.2378 0.4322 -0.0231 0.060 Uiso 1 1 calc R U
H15E H 0.2901 0.3222 -0.0040 0.060 Uiso 1 1 calc R U
H15F H 0.2986 0.4674 -0.0333 0.060 Uiso 1 1 calc R U
C16A C 0.2584(4) 0.0716(11) 0.4705(3) 0.069(3) Uani 1 1 d . .
H16A H 0.2571 0.1773 0.4787 0.104 Uiso 1 1 calc R U
H16B H 0.2957 0.0483 0.4645 0.104 Uiso 1 1 calc R U
H16C H 0.2521 0.0099 0.4964 0.104 Uiso 1 1 calc R U
C16B C 0.3495(3) 0.5918(9) 0.0429(3) 0.041(2) Uani 1 1 d . .
H16D H 0.3797 0.5215 0.0569 0.062 Uiso 1 1 calc R U
H16E H 0.3495 0.6755 0.0644 0.062 Uiso 1 1 calc R U
H16F H 0.3560 0.6292 0.0133 0.062 Uiso 1 1 calc R U
C17A C 0.0338(3) 0.9832(8) 0.3269(3) 0.0344(18) Uani 1 1 d . .
C17B C -0.0722(3) 0.5006(8) 0.0462(2) 0.0305(16) Uani 1 1 d . .
F17E F 0.4211(2) 1.0580(9) 0.00591(19) 0.116(3) Uani 1 1 d . .
F17F F 0.5103(2) 1.5080(6) 0.37015(18) 0.0803(18) Uani 1 1 d . .
F18E F 0.4613(3) 0.8580(6) 0.0331(2) 0.100(2) Uani 1 1 d . .
F18F F 0.56722(19) 1.4553(7) 0.3262(2) 0.110(3) Uani 1 1 d . .
F19E F 0.4981(2) 1.0607(9) 0.0585(2) 0.124(3) Uani 1 1 d . .
F19F F 0.5003(3) 1.6080(7) 0.3034(2) 0.110(2) Uani 1 1 d . .
O7E O 0.26297(16) 0.8932(5) 0.23986(14) 0.0237(10) Uani 1 1 d . .
N4E N 0.08355(19) 1.0156(6) 0.03807(17) 0.0200(12) Uani 1 1 d . .
N4F N 0.3860(2) 0.4956(7) 0.42157(19) 0.0372(15) Uani 1 1 d . .
C1E C 0.2230(2) 0.9067(6) 0.1545(2) 0.0197(14) Uani 1 1 d . .
C1F C 0.3310(2) 0.8291(7) 0.3137(2) 0.0218(15) Uani 1 1 d . .
C2E C 0.1743(2) 0.9812(6) 0.1612(2) 0.0195(14) Uani 1 1 d . .
H2E H 0.1727 1.0097 0.1920 0.023 Uiso 1 1 calc R U
C2F C 0.3607(3) 0.8691(8) 0.3594(2) 0.0308(16) Uani 1 1 d . .
H2F H 0.3682 0.9714 0.3667 0.037 Uiso 1 1 calc R U
C3E C 0.1274(2) 1.0154(7) 0.1236(2) 0.0203(14) Uani 1 1 d . .
H3E H 0.0950 1.0636 0.1298 0.024 Uiso 1 1 calc R U
C3F C 0.3798(3) 0.7579(8) 0.3950(2) 0.0338(17) Uani 1 1 d . .
H3F H 0.4004 0.7876 0.4252 0.041 Uiso 1 1 calc R U
C4E C 0.1288(2) 0.9776(6) 0.0767(2) 0.0198(14) Uani 1 1 d . .
C4F C 0.3680(3) 0.6045(8) 0.3854(2) 0.0267(16) Uani 1 1 d . .
C5E C 0.1766(2) 0.8955(7) 0.0694(2) 0.0258(15) Uani 1 1 d . .
H5E H 0.1777 0.8636 0.0388 0.031 Uiso 1 1 calc R U
C5F C 0.3375(3) 0.5656(7) 0.3400(2) 0.0247(15) Uani 1 1 d . .
H5F H 0.3286 0.4639 0.3327 0.030 Uiso 1 1 calc R U
C6E C 0.2223(3) 0.8614(7) 0.1080(2) 0.0236(15) Uani 1 1 d . .
H6E H 0.2536 0.8063 0.1025 0.028 Uiso 1 1 calc R U
C6F C 0.3200(2) 0.6759(7) 0.3052(2) 0.0194(14) Uani 1 1 d . .
H6F H 0.3000 0.6454 0.2749 0.023 Uiso 1 1 calc R U
C7E C 0.2760(2) 0.8840(7) 0.1938(2) 0.0209(14) Uani 1 1 d . .
H7E H 0.2924 0.7835 0.1902 0.025 Uiso 1 1 calc R U
C7F C 0.3132(2) 0.9443(7) 0.2748(2) 0.0204(14) Uani 1 1 d . .
H7F H 0.3031 1.0387 0.2891 0.024 Uiso 1 1 calc R U
C8E C 0.3234(2) 1.0057(6) 0.1960(2) 0.0155(13) Uani 1 1 d . .
H8E H 0.3048 1.1057 0.1950 0.019 Uiso 1 1 calc R U
C8F C 0.3597(2) 0.9819(7) 0.2469(2) 0.0187(14) Uani 1 1 d . .
H8F H 0.3836 0.8908 0.2469 0.022 Uiso 1 1 calc R U
C9E C 0.3555(2) 1.0024(7) 0.1568(2) 0.0188(14) Uani 1 1 d . .
C9F C 0.3993(2) 1.1117(7) 0.2672(2) 0.0208(14) Uani 1 1 d . .
C10E C 0.3979(2) 0.8901(7) 0.1558(2) 0.0206(14) Uani 1 1 d . .
H10E H 0.4063 0.8170 0.1798 0.025 Uiso 1 1 calc R U
C10F C 0.3806(3) 1.2624(7) 0.2609(2) 0.0280(16) Uani 1 1 d . .
H10F H 0.3428 1.2834 0.2444 0.034 Uiso 1 1 calc R U
C11E C 0.4269(3) 0.8885(7) 0.1192(2) 0.0250(15) Uani 1 1 d . .
H11E H 0.4547 0.8140 0.1188 0.030 Uiso 1 1 calc R U
C11F C 0.4174(3) 1.3804(7) 0.2789(2) 0.0293(16) Uani 1 1 d . .
H11F H 0.4049 1.4807 0.2739 0.035 Uiso 1 1 calc R U
C12E C 0.4151(3) 0.9964(8) 0.0835(2) 0.0258(15) Uani 1 1 d . .
C12F C 0.4734(3) 1.3483(8) 0.3044(2) 0.0298(17) Uani 1 1 d . .
C13E C 0.3735(3) 1.1059(7) 0.0840(2) 0.0302(16) Uani 1 1 d . .
H13E H 0.3654 1.1783 0.0598 0.036 Uiso 1 1 calc R U
C13F C 0.4928(3) 1.1995(9) 0.3118(2) 0.0355(18) Uani 1 1 d . .
H13F H 0.5301 1.1788 0.3293 0.043 Uiso 1 1 calc R U
C14E C 0.3436(2) 1.1096(7) 0.1204(2) 0.0228(14) Uani 1 1 d . .
H14E H 0.3157 1.1839 0.1202 0.027 Uiso 1 1 calc R U
C14F C 0.4561(3) 1.0835(7) 0.2928(2) 0.0286(16) Uani 1 1 d . .
H14F H 0.4691 0.9835 0.2970 0.034 Uiso 1 1 calc R U
C15E C 0.0407(3) 1.1237(7) 0.0475(2) 0.0275(16) Uani 1 1 d . .
H15M H 0.0241 1.0849 0.0726 0.041 Uiso 1 1 calc R U
H15N H 0.0107 1.1375 0.0191 0.041 Uiso 1 1 calc R U
H15O H 0.0591 1.2197 0.0572 0.041 Uiso 1 1 calc R U
C15F C 0.3808(3) 0.3348(8) 0.4062(3) 0.043(2) Uani 1 1 d . .
H15P H 0.3410 0.3121 0.3919 0.065 Uiso 1 1 calc R U
H15Q H 0.3942 0.2701 0.4334 0.065 Uiso 1 1 calc R U
H15R H 0.4038 0.3178 0.3833 0.065 Uiso 1 1 calc R U
C16E C 0.0990(3) 1.0422(7) -0.0074(2) 0.0293(16) Uani 1 1 d . .
H16M H 0.1301 1.1147 -0.0030 0.044 Uiso 1 1 calc R U
H16N H 0.0661 1.0812 -0.0301 0.044 Uiso 1 1 calc R U
H16O H 0.1112 0.9480 -0.0190 0.044 Uiso 1 1 calc R U
C16F C 0.4364(3) 0.5279(10) 0.4592(3) 0.048(2) Uani 1 1 d . .
H16P H 0.4697 0.5384 0.4458 0.072 Uiso 1 1 calc R U
H16Q H 0.4427 0.4459 0.4819 0.072 Uiso 1 1 calc R U
H16R H 0.4304 0.6209 0.4750 0.072 Uiso 1 1 calc R U
C17E C 0.4473(3) 0.9994(9) 0.0454(3) 0.0372(18) Uani 1 1 d . .
C17F C 0.5128(3) 1.4777(9) 0.3265(3) 0.0419(19) Uani 1 1 d . .

loop_
_atom_site_aniso_label
_atom_site_aniso_U_11
_atom_site_aniso_U_22
_atom_site_aniso_U_33
_atom_site_aniso_U_23
_atom_site_aniso_U_13
_atom_site_aniso_U_12
F17A 0.049(3) 0.111(5) 0.288(9) -0.135(6) 0.082(5) -0.024(3)
F17B 0.027(2) 0.081(4) 0.053(3) -0.011(3) 0.000(2) 0.016(2)
F18A 0.180(6) 0.053(4) 0.087(4) 0.019(3) 0.070(4) 0.073(4)
F18B 0.043(2) 0.057(3) 0.039(3) 0.012(2) -0.003(2) -0.005(2)
F19A 0.115(4) 0.067(4) 0.050(3) -0.032(3) -0.004(3) 0.054(3)
F19B 0.062(3) 0.026(3) 0.082(4) 0.003(2) -0.032(3) -0.004(2)
O7A 0.027(2) 0.031(3) 0.025(3) 0.004(2) 0.005(2) 0.005(2)
N4A 0.035(3) 0.053(5) 0.044(4) 0.029(3) 0.007(3) 0.008(3)
N4B 0.037(3) 0.037(4) 0.036(4) -0.012(3) 0.016(3) -0.015(3)
C1A 0.018(3) 0.017(3) 0.027(4) -0.001(3) 0.007(3) -0.003(3)
C1B 0.021(3) 0.011(3) 0.028(4) 0.002(3) 0.009(3) 0.003(3)
C2A 0.031(4) 0.024(4) 0.024(4) -0.003(3) 0.005(3) 0.003(3)
C2B 0.026(3) 0.012(3) 0.031(4) -0.006(3) 0.008(3) 0.002(3)
C3A 0.028(4) 0.020(4) 0.052(5) 0.016(4) 0.015(3) 0.011(3)
C3B 0.021(3) 0.011(3) 0.035(4) 0.002(3) 0.009(3) 0.000(3)
C4A 0.026(4) 0.036(4) 0.035(4) 0.011(4) 0.009(3) 0.003(3)
C4B 0.027(3) 0.014(3) 0.024(4) 0.000(3) 0.007(3) -0.001(3)
C5A 0.048(5) 0.041(5) 0.028(4) 0.002(4) 0.009(4) 0.009(4)
C5B 0.033(4) 0.023(4) 0.027(4) -0.004(3) 0.007(3) -0.011(3)
C6A 0.034(4) 0.027(4) 0.033(4) -0.001(3) 0.006(3) 0.006(3)
C6B 0.023(3) 0.017(3) 0.036(4) -0.009(3) 0.004(3) -0.004(3)
C7A 0.021(3) 0.010(3) 0.032(4) -0.005(3) 0.005(3) 0.002(3)
C7B 0.021(3) 0.010(3) 0.033(4) 0.001(3) 0.008(3) 0.001(3)
C8A 0.017(3) 0.014(3) 0.025(4) 0.005(3) 0.004(3) -0.005(3)
C8B 0.017(3) 0.009(3) 0.028(4) -0.003(3) -0.001(3) 0.000(2)
C9A 0.022(3) 0.019(3) 0.018(3) -0.003(3) 0.002(3) -0.008(3)
C9B 0.026(3) 0.010(3) 0.026(4) 0.000(3) 0.013(3) 0.009(3)
C10A 0.028(4) 0.016(3) 0.052(5) 0.000(3) 0.022(3) 0.003(3)
C10B 0.021(3) 0.014(3) 0.030(4) 0.003(3) 0.004(3) -0.006(3)
C11A 0.033(4) 0.016(4) 0.056(5) -0.005(3) 0.015(4) -0.003(3)
C11B 0.021(3) 0.013(3) 0.042(4) 0.016(3) 0.008(3) 0.005(3)
C12A 0.021(3) 0.031(4) 0.034(4) -0.007(3) 0.004(3) 0.009(3)
C12B 0.033(4) 0.015(3) 0.024(4) 0.002(3) 0.007(3) 0.002(3)
C13A 0.029(4) 0.032(4) 0.042(4) 0.001(4) 0.010(3) -0.005(3)
C13B 0.024(3) 0.021(4) 0.031(4) -0.001(3) 0.005(3) -0.003(3)
C14A 0.032(4) 0.015(3) 0.040(4) -0.001(3) 0.017(3) -0.003(3)
C14B 0.024(3) 0.017(3) 0.030(4) 0.004(3) 0.008(3) 0.001(3)
C15A 0.077(6) 0.045(6) 0.083(7) 0.042(5) 0.039(5) 0.022(5)
C15B 0.043(4) 0.041(5) 0.036(4) -0.004(4) 0.007(4) -0.002(4)
C16A 0.070(6) 0.086(8) 0.055(6) 0.034(5) 0.022(5) 0.024(6)
C16B 0.033(4) 0.053(5) 0.040(4) -0.011(4) 0.016(4) -0.031(4)
C17A 0.036(4) 0.026(4) 0.043(5) -0.019(4) 0.014(4) 0.003(3)
C17B 0.029(4) 0.028(4) 0.034(4) 0.006(3) 0.007(3) -0.001(3)
F17E 0.093(4) 0.214(8) 0.057(3) 0.071(4) 0.049(3) 0.089(5)
F17F 0.097(4) 0.083(4) 0.068(4) -0.052(3) 0.033(3) -0.059(3)
F18E 0.163(6) 0.066(4) 0.106(5) -0.003(3) 0.104(4) 0.017(4)
F18F 0.039(3) 0.108(5) 0.194(7) -0.108(5) 0.048(4) -0.048(3)
F19E 0.090(4) 0.218(8) 0.086(4) -0.066(5) 0.066(4) -0.094(5)
F19F 0.138(5) 0.054(4) 0.106(5) 0.007(3) -0.036(4) -0.073(4)
O7E 0.018(2) 0.028(3) 0.023(2) -0.001(2) 0.0009(19) -0.0077(19)
N4E 0.020(3) 0.017(3) 0.020(3) 0.002(2) -0.001(2) 0.005(2)
N4F 0.030(3) 0.048(4) 0.031(3) 0.009(3) 0.003(3) -0.002(3)
C1E 0.016(3) 0.005(3) 0.039(4) 0.004(3) 0.006(3) 0.001(2)
C1F 0.020(3) 0.029(4) 0.017(4) 0.003(3) 0.003(3) 0.000(3)
C2E 0.026(3) 0.007(3) 0.026(4) -0.004(3) 0.005(3) -0.005(3)
C2F 0.032(4) 0.030(4) 0.030(4) -0.001(3) 0.004(3) -0.007(3)
C3E 0.017(3) 0.011(3) 0.030(4) 0.004(3) 0.000(3) 0.000(3)
C3F 0.040(4) 0.036(4) 0.023(4) -0.004(4) 0.002(3) -0.010(3)
C4E 0.020(3) 0.004(3) 0.033(4) 0.001(3) 0.000(3) 0.000(2)
C4F 0.021(3) 0.028(4) 0.032(4) 0.010(3) 0.007(3) 0.004(3)
C5E 0.020(3) 0.026(4) 0.029(4) 0.000(3) 0.001(3) 0.000(3)
C5F 0.028(4) 0.019(4) 0.024(4) 0.003(3) -0.002(3) -0.005(3)
C6E 0.022(3) 0.014(3) 0.037(4) -0.001(3) 0.012(3) 0.004(3)
C6F 0.019(3) 0.018(3) 0.020(4) -0.004(3) 0.001(3) -0.011(3)
C7E 0.019(3) 0.005(3) 0.035(4) 0.004(3) 0.000(3) 0.002(2)
C7F 0.022(3) 0.015(3) 0.023(4) -0.003(3) 0.001(3) 0.001(3)
C8E 0.013(3) 0.008(3) 0.025(4) -0.002(3) 0.004(3) 0.000(2)
C8F 0.019(3) 0.009(3) 0.028(4) 0.002(3) 0.005(3) 0.001(3)
C9E 0.018(3) 0.012(3) 0.023(4) -0.004(3) -0.001(3) -0.005(3)
C9F 0.016(3) 0.027(4) 0.021(3) 0.003(3) 0.009(3) 0.006(3)
C10E 0.023(3) 0.011(3) 0.028(4) 0.006(3) 0.005(3) 0.008(3)
C10F 0.022(3) 0.016(4) 0.041(4) -0.006(3) -0.003(3) 0.001(3)
C11E 0.024(3) 0.017(3) 0.030(4) -0.003(3) -0.001(3) 0.005(3)
C11F 0.026(4) 0.015(3) 0.046(4) -0.003(3) 0.007(3) -0.005(3)
C12E 0.024(3) 0.028(4) 0.024(4) -0.004(3) 0.004(3) -0.004(3)
C12F 0.027(4) 0.022(4) 0.041(4) -0.011(3) 0.008(3) -0.017(3)
C13E 0.034(4) 0.025(4) 0.031(4) 0.016(3) 0.004(3) 0.006(3)
C13F 0.015(3) 0.044(5) 0.043(5) -0.008(4) -0.003(3) -0.003(3)
C14E 0.023(3) 0.014(3) 0.030(4) 0.005(3) 0.002(3) 0.008(3)
C14F 0.024(4) 0.020(4) 0.040(4) 0.000(3) 0.004(3) 0.003(3)
C15E 0.026(4) 0.023(4) 0.033(4) 0.006(3) 0.005(3) 0.007(3)
C15F 0.054(5) 0.032(5) 0.045(5) 0.013(4) 0.013(4) 0.010(4)
C16E 0.039(4) 0.020(4) 0.028(4) 0.004(3) 0.005(3) -0.001(3)
C16F 0.042(5) 0.057(6) 0.039(5) 0.025(4) -0.001(4) 0.005(4)
C17E 0.043(5) 0.042(5) 0.027(4) 0.001(4) 0.010(4) 0.000(4)
C17F 0.036(4) 0.030(5) 0.058(6) -0.015(4) 0.009(4) -0.011(4)

loop_
_atom_type_symbol
_atom_type_description
_atom_type_scat_dispersion_real
_atom_type_scat_dispersion_imag
_atom_type_scat_source
C C 0.0033 0.0016 'International Tables Vol C Tables 4.2.6.8 and 6.1.1.4'
H H 0.0000 0.0000 'International Tables Vol C Tables 4.2.6.8 and 6.1.1.4'
F F 0.0171 0.0103 'International Tables Vol C Tables 4.2.6.8 and 6.1.1.4'
N N 0.0061 0.0033 'International Tables Vol C Tables 4.2.6.8 and 6.1.1.4'
O O 0.0106 0.0060 'International Tables Vol C Tables 4.2.6.8 and 6.1.1.4'

loop_
_geom_angle_atom_site_label_1
_geom_angle_atom_site_label_2
_geom_angle_atom_site_label_3
_geom_angle
C7A O7A C7B 110.6(4)
C4A N4A C16A 116.1(6)
C4A N4A C15A 114.4(7)
C16A N4A C15A 111.3(7)
C4B N4B C16B 119.9(6)
C4B N4B C15B 119.1(5)
C16B N4B C15B 115.8(5)
C6A C1A C2A 117.1(6)
C6A C1A C7A 122.6(6)
C2A C1A C7A 120.3(5)
C6B C1B C2B 118.0(5)
C6B C1B C7B 120.2(5)
C2B C1B C7B 121.8(6)
C3A C2A C1A 120.8(6)
C3A C2A H2A 119.6
C1A C2A H2A 119.6
C3B C2B C1B 121.0(6)
C3B C2B H2B 119.5
C1B C2B H2B 119.5
C4A C3A C2A 121.8(6)
C4A C3A H3A 119.1
C2A C3A H3A 119.1
C4B C3B C2B 120.8(5)
C4B C3B H3B 119.6
C2B C3B H3B 119.6
C3A C4A C5A 117.9(6)
C3A C4A N4A 124.0(7)
C5A C4A N4A 118.0(7)
N4B C4B C3B 121.4(5)
N4B C4B C5B 121.2(6)
C3B C4B C5B 117.4(5)
C6A C5A C4A 119.8(7)
C6A C5A H5A 120.1
C4A C5A H5A 120.1
C6B C5B C4B 121.1(6)
C6B C5B H5B 119.5
C4B C5B H5B 119.5
C1A C6A C5A 122.5(7)
C1A C6A H6A 118.8
C5A C6A H6A 118.8
C1B C6B C5B 121.7(6)
C1B C6B H6B 119.2
C5B C6B H6B 119.2
O7A C7A C1A 111.9(5)
O7A C7A C8A 105.8(5)
C1A C7A C8A 114.7(5)
O7A C7A H7A 108.1
C1A C7A H7A 108.1
C8A C7A H7A 108.1
O7A C7B C1B 111.0(4)
O7A C7B C8B 103.5(4)
C1B C7B C8B 115.2(5)
O7A C7B H7B 109.0
C1B C7B H7B 109.0
C8B C7B H7B 109.0
C9A C8A C8B 116.2(5)
C9A C8A C7A 113.7(5)
C8B C8A C7A 102.2(4)
C9A C8A H8A 108.1
C8B C8A H8A 108.1
C7A C8A H8A 108.1
C9B C8B C8A 116.1(5)
C9B C8B C7B 115.7(5)
C8A C8B C7B 100.8(5)
C9B C8B H8B 107.9
C8A C8B H8B 107.9
C7B C8B H8B 107.9
C14A C9A C10A 118.2(6)
C14A C9A C8A 121.5(5)
C10A C9A C8A 120.3(5)
C10B C9B C14B 117.9(6)
C10B C9B C8B 120.4(5)
C14B C9B C8B 121.7(5)
C11A C10A C9A 121.2(6)
C11A C10A H10A 119.4
C9A C10A H10A 119.4
C9B C10B C11B 121.9(5)
C9B C10B H10B 119.0
C11B C10B H10B 119.0
C10A C11A C12A 119.4(6)
C10A C11A H11A 120.3
C12A C11A H11A 120.3
C10B C11B C12B 118.9(6)
C10B C11B H11B 120.6
C12B C11B H11B 120.6
C13A C12A C11A 120.5(6)
C13A C12A C17A 120.7(6)
C11A C12A C17A 118.8(6)
C13B C12B C11B 119.9(6)
C13B C12B C17B 119.9(6)
C11B C12B C17B 119.9(6)
C12A C13A C14A 119.4(6)
C12A C13A H13A 120.3
C14A C13A H13A 120.3
C14B C13B C12B 120.1(6)
C14B C13B H13B 120.0
C12B C13B H13B 120.0
C9A C14A C13A 121.3(6)
C9A C14A H14A 119.4
C13A C14A H14A 119.4
C13B C14B C9B 121.3(6)
C13B C14B H14B 119.4
C9B C14B H14B 119.4
N4A C15A H15A 109.5
N4A C15A H15B 109.5
H15A C15A H15B 109.5
N4A C15A H15C 109.5
H15A C15A H15C 109.5
H15B C15A H15C 109.5
N4B C15B H15D 109.5
N4B C15B H15E 109.5
H15D C15B H15E 109.5
N4B C15B H15F 109.5
H15D C15B H15F 109.5
H15E C15B H15F 109.5
N4A C16A H16A 109.5
N4A C16A H16B 109.5
H16A C16A H16B 109.5
N4A C16A H16C 109.5
H16A C16A H16C 109.5
H16B C16A H16C 109.5
N4B C16B H16D 109.5
N4B C16B H16E 109.5
H16D C16B H16E 109.5
N4B C16B H16F 109.5
H16D C16B H16F 109.5
H16E C16B H16F 109.5
F17A C17A F18A 105.6(7)
F17A C17A F19A 106.2(7)
F18A C17A F19A 102.1(6)
F17A C17A C12A 114.6(6)
F18A C17A C12A 114.3(6)
F19A C17A C12A 112.9(6)
F18B C17B F17B 106.6(6)
F18B C17B F19B 106.7(6)
F17B C17B F19B 103.9(5)
F18B C17B C12B 113.4(5)
F17B C17B C12B 114.0(6)
F19B C17B C12B 111.6(5)
C7E O7E C7F 110.0(4)
C4E N4E C16E 116.4(5)
C4E N4E C15E 116.6(5)
C16E N4E C15E 113.3(5)
C4F N4F C16F 118.6(6)
C4F N4F C15F 116.0(6)
C16F N4F C15F 114.2(6)
C2E C1E C6E 116.5(6)
C2E C1E C7E 122.8(6)
C6E C1E C7E 120.5(5)
C6F C1F C2F 116.6(6)
C6F C1F C7F 121.3(6)
C2F C1F C7F 122.1(6)
C1E C2E C3E 122.6(6)
C1E C2E H2E 118.7
C3E C2E H2E 118.7
C1F C2F C3F 121.4(6)
C1F C2F H2F 119.3
C3F C2F H2F 119.3
C2E C3E C4E 120.2(5)
C2E C3E H3E 119.9
C4E C3E H3E 119.9
C4F C3F C2F 120.6(6)
C4F C3F H3F 119.7
C2F C3F H3F 119.7
C5E C4E N4E 120.3(6)
C5E C4E C3E 118.0(6)
N4E C4E C3E 121.7(5)
C5F C4F C3F 117.7(6)
C5F C4F N4F 122.3(6)
C3F C4F N4F 119.9(6)
C6E C5E C4E 119.9(6)
C6E C5E H5E 120.0
C4E C5E H5E 120.0
C4F C5F C6F 120.9(6)
C4F C5F H5F 119.5
C6F C5F H5F 119.5
C1E C6E C5E 122.5(5)
C1E C6E H6E 118.8
C5E C6E H6E 118.8
C1F C6F C5F 122.8(6)
C1F C6F H6F 118.6
C5F C6F H6F 118.6
O7E C7E C1E 111.5(5)
O7E C7E C8E 103.6(5)
C1E C7E C8E 114.6(5)
O7E C7E H7E 109.0
C1E C7E H7E 109.0
C8E C7E H7E 109.0
O7E C7F C1F 110.9(5)
O7E C7F C8F 106.2(4)
C1F C7F C8F 114.9(5)
O7E C7F H7F 108.2
C1F C7F H7F 108.2
C8F C7F H7F 108.2
C9E C8E C8F 116.4(4)
C9E C8E C7E 116.6(5)
C8F C8E C7E 100.9(4)
C9E C8E H8E 107.4
C8F C8E H8E 107.4
C7E C8E H8E 107.4
C9F C8F C8E 115.5(5)
C9F C8F C7F 114.7(5)
C8E C8F C7F 102.4(4)
C9F C8F H8F 108.0
C8E C8F H8F 108.0
C7F C8F H8F 108.0
C14E C9E C10E 118.6(5)
C14E C9E C8E 120.3(5)
C10E C9E C8E 121.1(5)
C10F C9F C14F 118.4(6)
C10F C9F C8F 121.1(5)
C14F C9F C8F 120.6(5)
C11E C10E C9E 120.3(5)
C11E C10E H10E 119.8
C9E C10E H10E 119.8
C11F C10F C9F 120.6(6)
C11F C10F H10F 119.7
C9F C10F H10F 119.7
C12E C11E C10E 120.6(6)
C12E C11E H11E 119.7
C10E C11E H11E 119.7
C10F C11F C12F 119.5(6)
C10F C11F H11F 120.3
C12F C11F H11F 120.3
C13E C12E C11E 119.5(6)
C13E C12E C17E 119.5(6)
C11E C12E C17E 121.0(6)
C11F C12F C13F 121.0(6)
C11F C12F C17F 119.4(6)
C13F C12F C17F 119.5(6)
C12E C13E C14E 121.0(6)
C12E C13E H13E 119.5
C14E C13E H13E 119.5
C14F C13F C12F 118.8(6)
C14F C13F H13F 120.6
C12F C13F H13F 120.6
C13E C14E C9E 120.0(5)
C13E C14E H14E 120.0
C9E C14E H14E 120.0
C13F C14F C9F 121.6(6)
C13F C14F H14F 119.2
C9F C14F H14F 119.2
N4E C15E H15M 109.5
N4E C15E H15N 109.5
H15M C15E H15N 109.5
N4E C15E H15O 109.5
H15M C15E H15O 109.5
H15N C15E H15O 109.5
N4F C15F H15P 109.5
N4F C15F H15Q 109.5
H15P C15F H15Q 109.5
N4F C15F H15R 109.5
H15P C15F H15R 109.5
H15Q C15F H15R 109.5
N4E C16E H16M 109.5
N4E C16E H16N 109.5
H16M C16E H16N 109.5
N4E C16E H16O 109.5
H16M C16E H16O 109.5
H16N C16E H16O 109.5
N4F C16F H16P 109.5
N4F C16F H16Q 109.5
H16P C16F H16Q 109.5
N4F C16F H16R 109.5
H16P C16F H16R 109.5
H16Q C16F H16R 109.5
F17E C17E F19E 108.8(7)
F17E C17E F18E 103.8(7)
F19E C17E F18E 100.9(7)
F17E C17E C12E 116.1(6)
F19E C17E C12E 113.5(6)
F18E C17E C12E 112.2(6)
F17F C17F F18F 107.6(7)
F17F C17F F19F 104.7(7)
F18F C17F F19F 103.6(7)
F17F C17F C12F 113.4(6)
F18F C17F C12F 113.5(6)
F19F C17F C12F 113.2(6)

loop_
_geom_bond_atom_site_label_1
_geom_bond_atom_site_label_2
_geom_bond_distance
F17A C17A 1.291(7)
F17B C17B 1.320(7)
F18A C17A 1.306(8)
F18B C17B 1.314(7)
F19A C17A 1.311(8)
F19B C17B 1.356(8)
O7A C7A 1.431(7)
O7A C7B 1.440(7)
N4A C4A 1.411(8)
N4A C16A 1.457(10)
N4A C15A 1.482(10)
N4B C4B 1.386(7)
N4B C16B 1.430(7)
N4B C15B 1.480(8)
C1A C6A 1.366(8)
C1A C2A 1.392(8)
C1A C7A 1.514(8)
C1B C6B 1.371(8)
C1B C2B 1.400(8)
C1B C7B 1.515(8)
C2A C3A 1.386(9)
C2A H2A 0.9300
C2B C3B 1.394(8)
C2B H2B 0.9300
C3A C4A 1.362(9)
C3A H3A 0.9300
C3B C4B 1.397(8)
C3B H3B 0.9300
C4A C5A 1.396(10)
C4B C5B 1.402(8)
C5A C6A 1.389(9)
C5A H5A 0.9300
C5B C6B 1.386(8)
C5B H5B 0.9300
C6A H6A 0.9300
C6B H6B 0.9300
C7A C8A 1.549(8)
C7A H7A 0.9800
C7B C8B 1.545(8)
C7B H7B 0.9800
C8A C9A 1.506(8)
C8A C8B 1.524(8)
C8A H8A 0.9800
C8B C9B 1.505(8)
C8B H8B 0.9800
C9A C14A 1.383(8)
C9A C10A 1.403(8)
C9B C10B 1.386(8)
C9B C14B 1.396(8)
C10A C11A 1.378(8)
C10A H10A 0.9300
C10B C11B 1.387(8)
C10B H10B 0.9300
C11A C12A 1.405(8)
C11A H11A 0.9300
C11B C12B 1.404(8)
C11B H11B 0.9300
C12A C13A 1.368(9)
C12A C17A 1.488(8)
C12B C13B 1.381(8)
C12B C17B 1.497(9)
C13A C14A 1.405(9)
C13A H13A 0.9300
C13B C14B 1.382(8)
C13B H13B 0.9300
C14A H14A 0.9300
C14B H14B 0.9300
C15A H15A 0.9600
C15A H15B 0.9600
C15A H15C 0.9600
C15B H15D 0.9600
C15B H15E 0.9600
C15B H15F 0.9600
C16A H16A 0.9600
C16A H16B 0.9600
C16A H16C 0.9600
C16B H16D 0.9600
C16B H16E 0.9600
C16B H16F 0.9600
F17E C17E 1.269(8)
F17F C17F 1.299(8)
F18E C17E 1.352(9)
F18F C17F 1.310(8)
F19E C17E 1.294(8)
F19F C17F 1.320(9)
O7E C7E 1.432(7)
O7E C7F 1.441(7)
N4E C4E 1.396(7)
N4E C16E 1.457(7)
N4E C15E 1.463(7)
N4F C4F 1.404(8)
N4F C16F 1.444(9)
N4F C15F 1.476(9)
C1E C2E 1.381(8)
C1E C6E 1.392(8)
C1E C7E 1.497(8)
C1F C6F 1.381(8)
C1F C2F 1.386(8)
C1F C7F 1.494(8)
C2E C3E 1.392(8)
C2E H2E 0.9300
C2F C3F 1.413(9)
C2F H2F 0.9300
C3E C4E 1.399(8)
C3E H3E 0.9300
C3F C4F 1.390(9)
C3F H3F 0.9300
C4E C5E 1.400(8)
C4F C5F 1.381(9)
C5E C6E 1.394(8)
C5E H5E 0.9300
C5F C6F 1.385(8)
C5F H5F 0.9300
C6E H6E 0.9300
C6F H6F 0.9300
C7E C8E 1.541(7)
C7E H7E 0.9800
C7F C8F 1.544(7)
C7F H7F 0.9800
C8E C9E 1.502(7)
C8E C8F 1.532(8)
C8E H8E 0.9800
C8F C9F 1.506(8)
C8F H8F 0.9800
C9E C14E 1.387(8)
C9E C10E 1.414(8)
C9F C10F 1.394(8)
C9F C14F 1.399(8)
C10E C11E 1.384(8)
C10E H10E 0.9300
C10F C11F 1.376(8)
C10F H10F 0.9300
C11E C12E 1.379(9)
C11E H11E 0.9300
C11F C12F 1.391(9)
C11F H11F 0.9300
C12E C13E 1.380(9)
C12E C17E 1.476(9)
C12F C13F 1.385(9)
C12F C17F 1.514(9)
C13E C14E 1.395(8)
C13E H13E 0.9300
C13F C14F 1.369(9)
C13F H13F 0.9300
C14E H14E 0.9300
C14F H14F 0.9300
C15E H15M 0.9600
C15E H15N 0.9600
C15E H15O 0.9600
C15F H15P 0.9600
C15F H15Q 0.9600
C15F H15R 0.9600
C16E H16M 0.9600
C16E H16N 0.9600
C16E H16O 0.9600
C16F H16P 0.9600
C16F H16Q 0.9600
C16F H16R 0.9600

loop_
_geom_torsion_atom_site_label_1
_geom_torsion_atom_site_label_2
_geom_torsion_atom_site_label_3
_geom_torsion_atom_site_label_4
_geom_torsion
C6A C1A C2A C3A -1.3(9)
C7A C1A C2A C3A -179.1(5)
C6B C1B C2B C3B 1.4(9)
C7B C1B C2B C3B -174.8(5)
C1A C2A C3A C4A 1.8(10)
C1B C2B C3B C4B 1.5(9)
C2A C3A C4A C5A -0.1(10)
C2A C3A C4A N4A 176.8(6)
C16A N4A C4A C3A 125.7(8)
C15A N4A C4A C3A -6.1(10)
C16A N4A C4A C5A -57.4(9)
C15A N4A C4A C5A 170.8(6)
C16B N4B C4B C3B 1.9(9)
C15B N4B C4B C3B 155.3(6)
C16B N4B C4B C5B -179.0(6)
C15B N4B C4B C5B -25.6(9)
C2B C3B C4B N4B 175.4(6)
C2B C3B C4B C5B -3.7(9)
C3A C4A C5A C6A -2.0(10)
N4A C4A C5A C6A -179.1(6)
N4B C4B C5B C6B -176.1(6)
C3B C4B C5B C6B 3.1(9)
C2A C1A C6A C5A -0.8(9)
C7A C1A C6A C5A 176.9(6)
C4A C5A C6A C1A 2.5(10)
C2B C1B C6B C5B -2.1(9)
C7B C1B C6B C5B 174.2(6)
C4B C5B C6B C1B -0.2(10)
C7B O7A C7A C1A 125.2(5)
C7B O7A C7A C8A -0.4(6)
C6A C1A C7A O7A 153.0(5)
C2A C1A C7A O7A -29.3(8)
C6A C1A C7A C8A -86.4(7)
C2A C1A C7A C8A 91.2(7)
C7A O7A C7B C1B 149.2(5)
C7A O7A C7B C8B 25.0(6)
C6B C1B C7B O7A 162.2(5)
C2B C1B C7B O7A -21.7(7)
C6B C1B C7B C8B -80.5(7)
C2B C1B C7B C8B 95.6(7)
O7A C7A C8A C9A -150.7(5)
C1A C7A C8A C9A 85.5(6)
O7A C7A C8A C8B -24.7(6)
C1A C7A C8A C8B -148.5(5)
C9A C8A C8B C9B -71.5(6)
C7A C8A C8B C9B 164.1(5)
C9A C8A C8B C7B 162.6(5)
C7A C8A C8B C7B 38.2(5)
O7A C7B C8B C9B -165.4(5)
C1B C7B C8B C9B 73.2(7)
O7A C7B C8B C8A -39.2(5)
C1B C7B C8B C8A -160.6(5)
C8B C8A C9A C14A 136.7(6)
C7A C8A C9A C14A -105.0(6)
C8B C8A C9A C10A -44.1(8)
C7A C8A C9A C10A 74.2(7)
C8A C8B C9B C10B 137.6(6)
C7B C8B C9B C10B -104.5(6)
C8A C8B C9B C14B -43.1(7)
C7B C8B C9B C14B 74.8(7)
C14A C9A C10A C11A -0.8(10)
C8A C9A C10A C11A 180.0(6)
C14B C9B C10B C11B 1.9(9)
C8B C9B C10B C11B -178.8(5)
C9A C10A C11A C12A 0.4(10)
C9B C10B C11B C12B -1.9(9)
C10A C11A C12A C13A -0.4(10)
C10A C11A C12A C17A 178.6(6)
C10B C11B C12B C13B 2.1(9)
C10B C11B C12B C17B 177.0(6)
C11A C12A C13A C14A 0.7(10)
C17A C12A C13A C14A -178.2(6)
C11B C12B C13B C14B -2.4(9)
C17B C12B C13B C14B -177.3(6)
C10A C9A C14A C13A 1.1(10)
C8A C9A C14A C13A -179.7(6)
C12A C13A C14A C9A -1.1(10)
C12B C13B C14B C9B 2.4(9)
C10B C9B C14B C13B -2.1(8)
C8B C9B C14B C13B 178.6(5)
C13A C12A C17A F17A -33.0(11)
C11A C12A C17A F17A 148.0(8)
C13A C12A C17A F18A -155.1(7)
C11A C12A C17A F18A 25.9(10)
C13A C12A C17A F19A 88.7(8)
C11A C12A C17A F19A -90.3(8)
C13B C12B C17B F18B -160.4(6)
C11B C12B C17B F18B 24.7(9)
C13B C12B C17B F17B 77.4(8)
C11B C12B C17B F17B -97.5(7)
C13B C12B C17B F19B -39.9(8)
C11B C12B C17B F19B 145.3(6)
C6E C1E C2E C3E -2.3(8)
C7E C1E C2E C3E 173.4(5)
C6F C1F C2F C3F 1.5(9)
C7F C1F C2F C3F -176.8(6)
C1E C2E C3E C4E -1.6(9)
C1F C2F C3F C4F -1.5(10)
C16E N4E C4E C5E -31.6(8)
C15E N4E C4E C5E -169.5(5)
C16E N4E C4E C3E 150.4(6)
C15E N4E C4E C3E 12.6(8)
C2E C3E C4E C5E 4.6(8)
C2E C3E C4E N4E -177.4(5)
C2F C3F C4F C5F 0.4(9)
C2F C3F C4F N4F -178.4(6)
C16F N4F C4F C5F 153.4(6)
C15F N4F C4F C5F 11.6(8)
C16F N4F C4F C3F -28.0(9)
C15F N4F C4F C3F -169.7(6)
N4E C4E C5E C6E 178.3(5)
C3E C4E C5E C6E -3.7(9)
C3F C4F C5F C6F 0.8(9)
N4F C4F C5F C6F 179.5(5)
C2E C1E C6E C5E 3.3(9)
C7E C1E C6E C5E -172.6(5)
C4E C5E C6E C1E -0.3(9)
C2F C1F C6F C5F -0.3(9)
C7F C1F C6F C5F 177.9(5)
C4F C5F C6F C1F -0.8(9)
C7F O7E C7E C1E -152.4(5)
C7F O7E C7E C8E -28.6(6)
C2E C1E C7E O7E 22.3(7)
C6E C1E C7E O7E -162.1(5)
C2E C1E C7E C8E -95.0(7)
C6E C1E C7E C8E 80.5(7)
C7E O7E C7F C1F -120.7(5)
C7E O7E C7F C8F 4.8(6)
C6F C1F C7F O7E 28.4(7)
C2F C1F C7F O7E -153.4(5)
C6F C1F C7F C8F -92.0(7)
C2F C1F C7F C8F 86.1(7)
O7E C7E C8E C9E 167.4(5)
C1E C7E C8E C9E -70.8(6)
O7E C7E C8E C8F 40.4(5)
C1E C7E C8E C8F 162.1(5)
C9E C8E C8F C9F 70.9(6)
C7E C8E C8F C9F -161.9(5)
C9E C8E C8F C7F -163.8(5)
C7E C8E C8F C7F -36.6(5)
O7E C7F C8F C9F 146.8(5)
C1F C7F C8F C9F -90.2(6)
O7E C7F C8F C8E 21.0(6)
C1F C7F C8F C8E 143.9(5)
C8F C8E C9E C14E -136.5(6)
C7E C8E C9E C14E 104.5(6)
C8F C8E C9E C10E 44.1(7)
C7E C8E C9E C10E -74.9(7)
C8E C8F C9F C10F 42.8(7)
C7F C8F C9F C10F -75.9(7)
C8E C8F C9F C14F -137.0(5)
C7F C8F C9F C14F 104.3(6)
C14E C9E C10E C11E 0.3(9)
C8E C9E C10E C11E 179.8(5)
C14F C9F C10F C11F 0.9(9)
C8F C9F C10F C11F -178.9(6)
C9E C10E C11E C12E 0.2(9)
C9F C10F C11F C12F -1.4(10)
C10E C11E C12E C13E -0.6(9)
C10E C11E C12E C17E 177.7(6)
C10F C11F C12F C13F 0.5(10)
C10F C11F C12F C17F -176.7(6)
C11E C12E C13E C14E 0.4(10)
C17E C12E C13E C14E -177.8(6)
C11F C12F C13F C14F 0.9(10)
C17F C12F C13F C14F 178.0(6)
C12E C13E C14E C9E 0.1(10)
C10E C9E C14E C13E -0.5(9)
C8E C9E C14E C13E -179.9(5)
C12F C13F C14F C9F -1.4(10)
C10F C9F C14F C13F 0.5(9)
C8F C9F C14F C13F -179.7(6)
C13E C12E C17E F17E -27.8(10)
C11E C12E C17E F17E 154.0(7)
C13E C12E C17E F19E 99.4(9)
C11E C12E C17E F19E -78.8(9)
C13E C12E C17E F18E -146.9(7)
C11E C12E C17E F18E 34.8(9)
C11F C12F C17F F17F 91.6(8)
C13F C12F C17F F17F -85.5(8)
C11F C12F C17F F18F -145.2(7)
C13F C12F C17F F18F 37.6(10)
C11F C12F C17F F19F -27.4(10)
C13F C12F C17F F19F 155.4(7)
